data_7053308
loop_
_publ_author_name
'Strasser, Christoph E.'
'Cronje, Stephanie'
'Raubenheimer, Helgard G.'

_publ_section_title
;
 Fischer-type tungsten acyl (carbeniate), carbene and carbyne complexes
 bearing C5-attached thiazolyl substituents: interaction with gold(i)
 fragments
;
_journal_issue 3
_journal_name_full 'New Journal of Chemistry'
_journal_page_first 458
_journal_paper_doi 10.1039/b9nj00413k
_journal_volume 34
_journal_year 2010
_chemical_formula_moiety 'C21 H21 Au Cl2 N4 O2 S W, 0.5(C4 H8 O)'
_chemical_formula_sum 'C23 H25 Au Cl2 N4 O2.5 S W'
_chemical_formula_weight 881.25
_chemical_name_common
;
cis-dicarbonyl-2kappa$2!C-dichloro-1kappa,2kappa-(mu-(2-(1-
piperidinyl)thiazol-5-yl)methylidyne-1kappaC$1!:2kappaC$1!)
bis(pyridine-2kappaN)goldtungsten(Au---W) hemi-tetrahydrofuran solvate
;
_chemical_name_systematic
;cis-dicarbonyl-2\k^2^C-dichloro-1\k,2\k-{\m-[2-(1-
piperidinyl)thiazol-5-yl]methylidyne-1\kC^1^:2\kC^1^}
bis(pyridine-2\kN)goldtungsten(Au---W)
hemi-tetrahydrofuran solvate
;
_space_group_IT_number 2
_symmetry_cell_setting triclinic
_symmetry_Int_Tables_number 2
_symmetry_space_group_name_Hall '-P 1'
_symmetry_space_group_name_H-M 'P -1'
_atom_sites_solution_hydrogens geom
_atom_sites_solution_primary direct
_atom_sites_solution_secondary difmap
_audit_creation_method SHELXL-97
_cell_angle_alpha 70.039(2)
_cell_angle_beta 83.042(2)
_cell_angle_gamma 69.143(2)
_cell_formula_units_Z 2
_cell_length_a 10.6030(14)
_cell_length_b 11.8806(16)
_cell_length_c 11.9320(16)
_cell_measurement_reflns_used 3219
_cell_measurement_temperature 100(2)
_cell_measurement_theta_max 25.623
_cell_measurement_theta_min 2.188
_cell_volume 1320.2(3)
_computing_cell_refinement 'SAINT (Bruker, 2003)'
_computing_data_collection 'SMART (Bruker, 2002)'
_computing_data_reduction SAINT
_computing_molecular_graphics 'X-Seed (Barbour, 2001; Atwood & Barbour, 2003)'
_computing_publication_material X-Seed
_computing_structure_refinement 'SHELXL-97 (Sheldrick, 2008)'
_computing_structure_solution 'SHELXS-97 (Sheldrick, 2008)'
_diffrn_ambient_temperature 100(2)
_diffrn_measured_fraction_theta_full 0.990
_diffrn_measured_fraction_theta_max 0.990
_diffrn_measurement_device_type 'Bruker APEX CCD area detector'
_diffrn_measurement_method \w-scans
_diffrn_radiation_monochromator graphite
_diffrn_radiation_source 'fine-focus sealed tube'
_diffrn_radiation_type MoK\a
_diffrn_radiation_wavelength 0.71073
_diffrn_reflns_av_R_equivalents 0.0489
_diffrn_reflns_av_sigmaI/netI 0.0649
_diffrn_reflns_limit_h_max 13
_diffrn_reflns_limit_h_min -13
_diffrn_reflns_limit_k_max 14
_diffrn_reflns_limit_k_min -14
_diffrn_reflns_limit_l_max 14
_diffrn_reflns_limit_l_min -14
_diffrn_reflns_number 14111
_diffrn_reflns_theta_full 26.48
_diffrn_reflns_theta_max 26.48
_diffrn_reflns_theta_min 1.82
_diffrn_standards_number 0
_exptl_absorpt_coefficient_mu 10.208
_exptl_absorpt_correction_T_max 0.666
_exptl_absorpt_correction_T_min 0.489
_exptl_absorpt_correction_type multi-scan
_exptl_absorpt_process_details 'SADABS (Bruker, 2002)'
_exptl_crystal_colour orange
_exptl_crystal_density_diffrn 2.126
_exptl_crystal_density_method 'not measured'
_exptl_crystal_description plate
_exptl_crystal_F_000 788
_exptl_crystal_size_max 0.10
_exptl_crystal_size_mid 0.09
_exptl_crystal_size_min 0.04
_platon_squeeze_details 'Spek, 2003'
_refine_diff_density_max 2.242
_refine_diff_density_min -2.976
_refine_diff_density_rms 0.278
_refine_ls_extinction_method none
_refine_ls_goodness_of_fit_ref 1.218
_refine_ls_hydrogen_treatment riding
_refine_ls_matrix_type full
_refine_ls_number_parameters 289
_refine_ls_number_reflns 5400
_refine_ls_number_restraints 6
_refine_ls_restrained_S_all 1.218
_refine_ls_R_factor_all 0.0806
_refine_ls_R_factor_gt 0.0623
_refine_ls_shift/su_max 0.000
_refine_ls_shift/su_mean 0.000
_refine_ls_structure_factor_coef Fsqd
_refine_ls_weighting_details 'calc w=1/[\s^2^(Fo^2^)+(0.0528P)^2^+1.0394P] where P=(Fo^2^+2Fc^2^)/3'
_refine_ls_weighting_scheme calc
_refine_ls_wR_factor_gt 0.1199
_refine_ls_wR_factor_ref 0.1259
_reflns_number_gt 4425
_reflns_number_total 5400
_reflns_threshold_expression I>2\s(I)
_cod_data_source_file b9nj00413k.txt
_cod_data_source_block Compound-7
_cod_original_formula_sum 'C23 H25 Au Cl2 N4 O2.50 S W'
_cod_database_code 7053308

loop_
_symmetry_equiv_pos_as_xyz
'x, y, z'
'-x, -y, -z'

loop_
_atom_site_label
_atom_site_type_symbol
_atom_site_fract_x
_atom_site_fract_y
_atom_site_fract_z
_atom_site_U_iso_or_equiv
_atom_site_adp_type
_atom_site_occupancy
_atom_site_symmetry_multiplicity
_atom_site_calc_flag
_atom_site_refinement_flags
Au1 Au 0.33162(4) 0.16408(4) 0.41229(4) 0.02314(14) Uani 1 1 d .
W1 W 0.30091(4) 0.28215(4) 0.16699(4) 0.02032(14) Uani 1 1 d .
Cl1 Cl 0.2260(3) 0.3428(3) -0.0383(3) 0.0292(7) Uani 1 1 d .
Cl2 Cl 0.2766(3) 0.0221(3) 0.5768(3) 0.0384(8) Uani 1 1 d .
S1 S 0.5439(3) 0.2937(3) 0.4646(3) 0.0277(7) Uani 1 1 d .
O1 O 0.1702(9) 0.5700(8) 0.1474(8) 0.039(2) Uani 1 1 d .
O2 O 0.5606(9) 0.3294(8) 0.0368(8) 0.039(2) Uani 1 1 d .
N1 N 0.5904(10) 0.4893(9) 0.3139(10) 0.033(3) Uani 1 1 d .
N2 N 0.6897(11) 0.4230(9) 0.5010(10) 0.035(3) Uani 1 1 d .
N3 N 0.3832(9) 0.0780(9) 0.1661(8) 0.024(2) Uani 1 1 d .
N4 N 0.1038(8) 0.2464(8) 0.2127(7) 0.0162(18) Uani 1 1 d U
C1 C 0.3942(12) 0.2965(10) 0.2839(10) 0.025(3) Uani 1 1 d .
C10 C 0.4745(11) 0.3532(10) 0.3218(10) 0.023(3) Uani 1 1 d .
C11 C 0.5138(12) 0.4551(11) 0.2564(11) 0.026(3) Uani 1 1 d .
H11 H 0.4888 0.4995 0.1751 0.031 Uiso 1 1 calc R
C12 C 0.6159(12) 0.4138(11) 0.4244(12) 0.029(3) Uani 1 1 d .
C13 C 0.7814(13) 0.4979(13) 0.4563(13) 0.042(3) Uani 1 1 d .
H13A H 0.7789 0.5464 0.5100 0.051 Uiso 1 1 calc R
H13B H 0.7529 0.5590 0.3757 0.051 Uiso 1 1 calc R
C14 C 0.9239(15) 0.4060(16) 0.4516(14) 0.057(5) Uani 1 1 d .
H14A H 0.9279 0.3639 0.3919 0.069 Uiso 1 1 calc R
H14B H 0.9882 0.4534 0.4272 0.069 Uiso 1 1 calc R
C15 C 0.9631(17) 0.3063(18) 0.5736(17) 0.072(5) Uani 1 1 d .
H15A H 1.0545 0.2455 0.5692 0.086 Uiso 1 1 calc R
H15B H 0.9661 0.3484 0.6315 0.086 Uiso 1 1 calc R
C16 C 0.8660(17) 0.2353(15) 0.6169(15) 0.063(5) Uani 1 1 d .
H16A H 0.8907 0.1759 0.6987 0.076 Uiso 1 1 calc R
H16B H 0.8703 0.1848 0.5646 0.076 Uiso 1 1 calc R
C17 C 0.7232(13) 0.3286(13) 0.6164(12) 0.040(3) Uani 1 1 d .
H17A H 0.6583 0.2818 0.6379 0.048 Uiso 1 1 calc R
H17B H 0.7161 0.3707 0.6767 0.048 Uiso 1 1 calc R
C21 C 0.2153(11) 0.4633(10) 0.1539(10) 0.022(2) Uani 1 1 d .
C22 C 0.4659(12) 0.3097(11) 0.0845(10) 0.026(3) Uani 1 1 d .
C31 C 0.4996(11) 0.0001(10) 0.2217(10) 0.025(3) Uani 1 1 d .
H31 H 0.5448 0.0310 0.2624 0.030 Uiso 1 1 calc R
C32 C 0.5562(13) -0.1245(11) 0.2217(11) 0.033(3) Uani 1 1 d .
H32 H 0.6393 -0.1778 0.2617 0.039 Uiso 1 1 calc R
C33 C 0.4929(14) -0.1698(12) 0.1648(13) 0.041(4) Uani 1 1 d .
H33 H 0.5295 -0.2559 0.1664 0.049 Uiso 1 1 calc R
C34 C 0.3747(14) -0.0901(12) 0.1044(12) 0.040(3) Uani 1 1 d .
H34 H 0.3299 -0.1194 0.0619 0.048 Uiso 1 1 calc R
C35 C 0.3218(12) 0.0351(11) 0.1069(10) 0.029(3) Uani 1 1 d .
H35 H 0.2403 0.0907 0.0654 0.035 Uiso 1 1 calc R
C41 C -0.0143(11) 0.3415(12) 0.1609(10) 0.028(3) Uani 1 1 d .
H41 H -0.0086 0.4196 0.1070 0.033 Uiso 1 1 calc R
C42 C -0.1372(12) 0.3279(12) 0.1837(11) 0.033(3) Uani 1 1 d .
H42 H -0.2154 0.3952 0.1459 0.040 Uiso 1 1 calc R
C43 C -0.1480(13) 0.2155(12) 0.2623(13) 0.039(3) Uani 1 1 d .
H43 H -0.2337 0.2049 0.2790 0.047 Uiso 1 1 calc R
C44 C -0.0341(12) 0.1192(12) 0.3161(12) 0.035(3) Uani 1 1 d .
H44 H -0.0408 0.0420 0.3714 0.042 Uiso 1 1 calc R
C45 C 0.0904(12) 0.1351(11) 0.2894(10) 0.027(3) Uani 1 1 d .
H45 H 0.1689 0.0668 0.3253 0.032 Uiso 1 1 calc R

loop_
_atom_site_aniso_label
_atom_site_aniso_U_11
_atom_site_aniso_U_22
_atom_site_aniso_U_33
_atom_site_aniso_U_23
_atom_site_aniso_U_13
_atom_site_aniso_U_12
Au1 0.0223(3) 0.0232(3) 0.0240(3) -0.00701(19) 0.00271(19) -0.0093(2)
W1 0.0187(3) 0.0150(2) 0.0234(3) -0.00716(19) 0.00425(19) -0.00155(19)
Cl1 0.0284(16) 0.0272(15) 0.0225(14) -0.0060(12) 0.0023(12) -0.0008(12)
Cl2 0.0367(18) 0.0437(19) 0.0324(17) -0.0002(14) -0.0023(14) -0.0215(16)
S1 0.0289(17) 0.0227(15) 0.0330(17) -0.0095(13) 0.0016(13) -0.0104(13)
O1 0.034(5) 0.026(5) 0.048(6) -0.013(4) 0.000(4) 0.001(4)
O2 0.039(5) 0.035(5) 0.040(5) -0.015(4) 0.013(4) -0.013(4)
N1 0.027(6) 0.023(5) 0.045(7) -0.010(5) 0.010(5) -0.010(5)
N2 0.031(6) 0.025(6) 0.052(7) -0.014(5) 0.002(5) -0.012(5)
N3 0.024(5) 0.031(5) 0.018(5) -0.007(4) 0.001(4) -0.011(4)
N4 0.016(2) 0.016(2) 0.015(2) -0.0065(11) 0.0012(10) -0.0037(11)
C1 0.027(6) 0.010(5) 0.032(7) -0.005(5) 0.015(5) -0.007(5)
C10 0.016(6) 0.011(5) 0.033(7) -0.007(5) 0.000(5) 0.005(4)
C11 0.026(6) 0.024(6) 0.034(7) -0.018(5) 0.003(5) -0.009(5)
C12 0.024(6) 0.029(7) 0.041(8) -0.020(6) 0.011(6) -0.014(5)
C13 0.035(8) 0.053(9) 0.051(9) -0.031(7) 0.000(7) -0.015(7)
C14 0.041(9) 0.085(12) 0.067(11) -0.063(10) 0.020(8) -0.016(9)
C15 0.044(10) 0.086(14) 0.087(15) -0.041(12) -0.009(10) -0.008(10)
C16 0.062(11) 0.052(10) 0.060(11) -0.026(9) -0.015(9) 0.009(9)
C17 0.040(8) 0.042(8) 0.040(8) -0.022(7) 0.002(6) -0.010(7)
C21 0.019(6) 0.011(5) 0.031(6) -0.010(5) -0.001(5) 0.004(4)
C22 0.031(7) 0.024(6) 0.029(7) -0.016(5) 0.006(5) -0.011(5)
C31 0.024(6) 0.024(6) 0.027(6) -0.007(5) -0.001(5) -0.007(5)
C32 0.025(7) 0.022(6) 0.039(7) -0.007(6) 0.009(6) 0.000(5)
C33 0.041(8) 0.029(7) 0.055(9) -0.023(7) 0.024(7) -0.014(7)
C34 0.046(9) 0.037(8) 0.047(8) -0.028(7) 0.013(7) -0.017(7)
C35 0.027(7) 0.034(7) 0.024(6) -0.016(5) 0.011(5) -0.006(6)
C41 0.016(6) 0.036(7) 0.020(6) -0.007(5) 0.003(5) 0.000(5)
C42 0.022(7) 0.035(7) 0.034(7) -0.011(6) 0.000(5) 0.000(6)
C43 0.021(7) 0.039(8) 0.055(9) -0.015(7) 0.004(6) -0.009(6)
C44 0.031(7) 0.026(7) 0.041(8) 0.000(6) -0.011(6) -0.010(6)
C45 0.020(6) 0.024(6) 0.032(7) -0.006(5) 0.004(5) -0.007(5)

loop_
_atom_type_symbol
_atom_type_description
_atom_type_scat_dispersion_real
_atom_type_scat_dispersion_imag
_atom_type_scat_source
C C 0.0033 0.0016 'International Tables Vol C Tables 4.2.6.8 and 6.1.1.4'
H H 0.0000 0.0000 'International Tables Vol C Tables 4.2.6.8 and 6.1.1.4'
N N 0.0061 0.0033 'International Tables Vol C Tables 4.2.6.8 and 6.1.1.4'
O O 0.0106 0.0060 'International Tables Vol C Tables 4.2.6.8 and 6.1.1.4'
S S 0.1246 0.1234 'International Tables Vol C Tables 4.2.6.8 and 6.1.1.4'
Cl Cl 0.1484 0.1585 'International Tables Vol C Tables 4.2.6.8 and 6.1.1.4'
W W -0.8490 6.8722 'International Tables Vol C Tables 4.2.6.8 and 6.1.1.4'
Au Au -2.0133 8.8022 'International Tables Vol C Tables 4.2.6.8 and 6.1.1.4'

loop_
_geom_angle_atom_site_label_1
_geom_angle_atom_site_label_2
_geom_angle_atom_site_label_3
_geom_angle
C1 Au1 Cl2 171.2(4)
C1 Au1 W1 42.8(4)
Cl2 Au1 W1 146.01(9)
C1 Au1 S1 56.6(4)
Cl2 Au1 S1 114.64(10)
W1 Au1 S1 99.33(5)
C1 W1 C21 77.7(5)
C1 W1 C22 75.9(5)
C21 W1 C22 92.4(5)
C1 W1 N4 119.9(4)
C21 W1 N4 92.1(4)
C22 W1 N4 164.2(4)
C1 W1 N3 108.7(4)
C21 W1 N3 173.6(4)
C22 W1 N3 89.5(4)
N4 W1 N3 84.6(3)
C1 W1 Cl1 152.3(3)
C21 W1 Cl1 86.9(3)
C22 W1 Cl1 82.0(4)
N4 W1 Cl1 83.1(2)
N3 W1 Cl1 87.3(2)
C1 W1 Au1 46.8(3)
C21 W1 Au1 102.3(3)
C22 W1 Au1 113.9(3)
N4 W1 Au1 79.8(2)
N3 W1 Au1 82.5(2)
Cl1 W1 Au1 160.85(8)
C10 S1 C12 89.6(6)
C10 S1 Au1 62.3(4)
C12 S1 Au1 151.2(5)
C12 N1 C11 111.8(10)
C12 N2 C17 121.1(11)
C12 N2 C13 119.7(11)
C17 N2 C13 115.1(11)
C35 N3 C31 118.8(10)
C35 N3 W1 121.8(8)
C31 N3 W1 119.3(8)
C45 N4 C41 116.3(9)
C45 N4 W1 124.4(7)
C41 N4 W1 119.2(7)
C10 C1 W1 152.4(8)
C10 C1 Au1 117.1(8)
W1 C1 Au1 90.4(5)
C11 C10 C1 128.4(11)
C11 C10 S1 108.4(9)
C1 C10 S1 123.1(8)
N1 C11 C10 116.7(11)
N1 C11 H11 121.7
C10 C11 H11 121.7
N1 C12 N2 125.2(11)
N1 C12 S1 113.5(9)
N2 C12 S1 121.3(10)
N2 C13 C14 108.2(12)
N2 C13 H13A 110.1
C14 C13 H13A 110.1
N2 C13 H13B 110.1
C14 C13 H13B 110.1
H13A C13 H13B 108.4
C15 C14 C13 109.8(13)
C15 C14 H14A 109.7
C13 C14 H14A 109.7
C15 C14 H14B 109.7
C13 C14 H14B 109.7
H14A C14 H14B 108.2
C16 C15 C14 111.9(14)
C16 C15 H15A 109.2
C14 C15 H15A 109.2
C16 C15 H15B 109.2
C14 C15 H15B 109.2
H15A C15 H15B 107.9
C15 C16 C17 109.8(13)
C15 C16 H16A 109.7
C17 C16 H16A 109.7
C15 C16 H16B 109.7
C17 C16 H16B 109.7
H16A C16 H16B 108.2
N2 C17 C16 110.7(12)
N2 C17 H17A 109.5
C16 C17 H17A 109.5
N2 C17 H17B 109.5
C16 C17 H17B 109.5
H17A C17 H17B 108.1
O1 C21 W1 177.0(10)
O2 C22 W1 177.9(10)
N3 C31 C32 121.8(12)
N3 C31 H31 119.1
C32 C31 H31 119.1
C33 C32 C31 119.7(12)
C33 C32 H32 120.1
C31 C32 H32 120.1
C32 C33 C34 119.3(12)
C32 C33 H33 120.3
C34 C33 H33 120.3
C33 C34 C35 118.7(13)
C33 C34 H34 120.6
C35 C34 H34 120.6
N3 C35 C34 121.6(12)
N3 C35 H35 119.2
C34 C35 H35 119.2
C42 C41 N4 123.0(11)
C42 C41 H41 118.5
N4 C41 H41 118.5
C41 C42 C43 119.5(12)
C41 C42 H42 120.3
C43 C42 H42 120.3
C44 C43 C42 119.6(12)
C44 C43 H43 120.2
C42 C43 H43 120.2
C43 C44 C45 119.6(12)
C43 C44 H44 120.2
C45 C44 H44 120.2
N4 C45 C44 121.9(11)
N4 C45 H45 119.0
C44 C45 H45 119.0

loop_
_geom_bond_atom_site_label_1
_geom_bond_atom_site_label_2
_geom_bond_distance
Au1 C1 2.028(10)
Au1 Cl2 2.281(3)
Au1 W1 2.7826(7)
Au1 S1 3.361(3)
W1 C1 1.890(13)
W1 C21 1.973(10)
W1 C22 1.976(12)
W1 N4 2.246(9)
W1 N3 2.269(9)
W1 Cl1 2.451(3)
S1 C10 1.748(12)
S1 C12 1.752(12)
O1 C21 1.163(12)
O2 C22 1.152(14)
N1 C12 1.313(16)
N1 C11 1.363(15)
N2 C12 1.328(16)
N2 C17 1.436(16)
N2 C13 1.479(16)
N3 C35 1.333(15)
N3 C31 1.337(14)
N4 C45 1.373(13)
N4 C41 1.389(13)
C1 C10 1.446(16)
C10 C11 1.372(15)
C11 H11 0.9500
C13 C14 1.524(18)
C13 H13A 0.9900
C13 H13B 0.9900
C14 C15 1.52(2)
C14 H14A 0.9900
C14 H14B 0.9900
C15 C16 1.49(2)
C15 H15A 0.9900
C15 H15B 0.9900
C16 C17 1.525(19)
C16 H16A 0.9900
C16 H16B 0.9900
C17 H17A 0.9900
C17 H17B 0.9900
C31 C32 1.385(16)
C31 H31 0.9500
C32 C33 1.349(18)
C32 H32 0.9500
C33 C34 1.376(19)
C33 H33 0.9500
C34 C35 1.399(16)
C34 H34 0.9500
C35 H35 0.9500
C41 C42 1.353(16)
C41 H41 0.9500
C42 C43 1.379(17)
C42 H42 0.9500
C43 C44 1.372(17)
C43 H43 0.9500
C44 C45 1.384(16)
C44 H44 0.9500
C45 H45 0.9500

loop_
_geom_torsion_atom_site_label_1
_geom_torsion_atom_site_label_2
_geom_torsion_atom_site_label_3
_geom_torsion_atom_site_label_4
_geom_torsion
Cl2 Au1 W1 C1 178.5(5)
S1 Au1 W1 C1 -3.4(4)
C1 Au1 W1 C21 -59.6(5)
Cl2 Au1 W1 C21 118.8(4)
S1 Au1 W1 C21 -63.1(3)
C1 Au1 W1 C22 38.6(6)
Cl2 Au1 W1 C22 -142.9(4)
S1 Au1 W1 C22 35.1(4)
C1 Au1 W1 N4 -149.6(5)
Cl2 Au1 W1 N4 28.9(3)
S1 Au1 W1 N4 -153.0(2)
C1 Au1 W1 N3 124.6(5)
Cl2 Au1 W1 N3 -56.9(3)
S1 Au1 W1 N3 121.2(2)
C1 Au1 W1 Cl1 -177.2(5)
Cl2 Au1 W1 Cl1 1.3(3)
S1 Au1 W1 Cl1 179.4(2)
C1 Au1 S1 C10 5.1(5)
Cl2 Au1 S1 C10 -173.3(4)
W1 Au1 S1 C10 7.9(4)
C1 Au1 S1 C12 18.7(9)
Cl2 Au1 S1 C12 -159.7(8)
W1 Au1 S1 C12 21.5(8)
C1 W1 N3 C35 168.7(8)
C21 W1 N3 C35 -10(4)
C22 W1 N3 C35 -116.4(9)
N4 W1 N3 C35 49.0(8)
Cl1 W1 N3 C35 -34.4(8)
Au1 W1 N3 C35 129.4(8)
C1 W1 N3 C31 -14.5(9)
C21 W1 N3 C31 167(3)
C22 W1 N3 C31 60.4(9)
N4 W1 N3 C31 -134.2(8)
Cl1 W1 N3 C31 142.4(8)
Au1 W1 N3 C31 -53.8(8)
C1 W1 N4 C45 -68.6(9)
C21 W1 N4 C45 -145.6(9)
C22 W1 N4 C45 108.0(16)
N3 W1 N4 C45 39.8(9)
Cl1 W1 N4 C45 127.8(9)
Au1 W1 N4 C45 -43.4(8)
C1 W1 N4 C41 111.6(8)
C21 W1 N4 C41 34.7(8)
C22 W1 N4 C41 -71.7(17)
N3 W1 N4 C41 -139.9(8)
Cl1 W1 N4 C41 -52.0(8)
Au1 W1 N4 C41 136.8(8)
C21 W1 C1 C10 -55.6(17)
C22 W1 C1 C10 40.1(17)
N4 W1 C1 C10 -140.9(16)
N3 W1 C1 C10 124.6(17)
Cl1 W1 C1 C10 2(2)
Au1 W1 C1 C10 -176(2)
C21 W1 C1 Au1 120.4(5)
C22 W1 C1 Au1 -144.0(5)
N4 W1 C1 Au1 35.1(5)
N3 W1 C1 Au1 -59.5(4)
Cl1 W1 C1 Au1 178.0(3)
Cl2 Au1 C1 C10 3(3)
W1 Au1 C1 C10 177.9(10)
S1 Au1 C1 C10 -6.2(6)
Cl2 Au1 C1 W1 -174.5(17)
S1 Au1 C1 W1 175.9(5)
W1 C1 C10 C11 5(3)
Au1 C1 C10 C11 -170.6(9)
W1 C1 C10 S1 -172.7(12)
Au1 C1 C10 S1 11.9(12)
C12 S1 C10 C11 1.4(8)
Au1 S1 C10 C11 174.9(9)
C12 S1 C10 C1 179.3(9)
Au1 S1 C10 C1 -7.2(7)
C12 N1 C11 C10 1.5(15)
C1 C10 C11 N1 -179.7(10)
S1 C10 C11 N1 -2.0(12)
C11 N1 C12 N2 178.9(11)
C11 N1 C12 S1 -0.3(13)
C17 N2 C12 N1 -173.8(11)
C13 N2 C12 N1 -17.5(18)
C17 N2 C12 S1 5.4(16)
C13 N2 C12 S1 161.6(9)
C10 S1 C12 N1 -0.7(9)
Au1 S1 C12 N1 -12.7(15)
C10 S1 C12 N2 -179.9(10)
Au1 S1 C12 N2 168.1(6)
C12 N2 C13 C14 -99.4(14)
C17 N2 C13 C14 58.2(14)
N2 C13 C14 C15 -55.5(16)
C13 C14 C15 C16 57.1(18)
C14 C15 C16 C17 -55.2(18)
C12 N2 C17 C16 99.7(15)
C13 N2 C17 C16 -57.6(15)
C15 C16 C17 N2 54.0(17)
C1 W1 C21 O1 33(20)
C22 W1 C21 O1 -42(20)
N4 W1 C21 O1 153(20)
N3 W1 C21 O1 -148(18)
Cl1 W1 C21 O1 -124(20)
Au1 W1 C21 O1 73(20)
C1 W1 C22 O2 -64(29)
C21 W1 C22 O2 12(29)
N4 W1 C22 O2 119(29)
N3 W1 C22 O2 -174(29)
Cl1 W1 C22 O2 99(29)
Au1 W1 C22 O2 -92(29)
C35 N3 C31 C32 -1.6(16)
W1 N3 C31 C32 -178.4(8)
N3 C31 C32 C33 -0.3(18)
C31 C32 C33 C34 1.9(19)
C32 C33 C34 C35 -1.8(19)
C31 N3 C35 C34 1.7(16)
W1 N3 C35 C34 178.5(9)
C33 C34 C35 N3 0.0(18)
C45 N4 C41 C42 0.4(17)
W1 N4 C41 C42 -179.9(9)
N4 C41 C42 C43 0.4(19)
C41 C42 C43 C44 0(2)
C42 C43 C44 C45 -1(2)
C41 N4 C45 C44 -1.5(17)
W1 N4 C45 C44 178.8(9)
C43 C44 C45 N4 2(2)

loop_
_platon_squeeze_void_nr
_platon_squeeze_void_average_x
_platon_squeeze_void_average_y
_platon_squeeze_void_average_z
_platon_squeeze_void_volume
_platon_squeeze_void_count_electrons
_platon_squeeze_void_content
1 0.000 0.000 0.000 149 37 C~4~H~8~O
